data_4127139
loop_
_publ_author_name
'Uraguchi, Daisuke'
'Sasaki, Hitoshi'
'Kimura, Yuto'
'Ito, Takaki'
'Ooi, Takashi'

_publ_section_title
;
 Molecular Design, Synthesis, and Asymmetric Catalysis of a
 Hexacoordinated Chiral Phosphate Ion.
;
_journal_name_full 'Journal of the American Chemical Society'
_journal_paper_doi 10.1021/jacs.7b13433
_journal_year 2018
_chemical_absolute_configuration ad
_chemical_formula_sum 'C21 H16 Cl F3 N2 O'
_chemical_formula_weight 404.81
_space_group_crystal_system orthorhombic
_space_group_IT_number 19
_space_group_name_Hall 'P 2ac 2ab'
_space_group_name_H-M_alt 'P 21 21 21'
_symmetry_space_group_name_Hall 'P 2ac 2ab'
_symmetry_space_group_name_H-M 'P 21 21 21'
_atom_sites_solution_hydrogens geom
_audit_creation_method SHELXL-2014/7
_cell_angle_alpha 90
_cell_angle_beta 90
_cell_angle_gamma 90
_cell_formula_units_Z 4
_cell_length_a 7.2745(15)
_cell_length_b 10.702(2)
_cell_length_c 23.579(5)
_cell_measurement_reflns_used 4659
_cell_measurement_temperature 293(2)
_cell_measurement_theta_max 27.5
_cell_measurement_theta_min 3.2
_cell_volume 1835.7(6)
_computing_cell_refinement 'CrystalClear-SM Expert 2.1 b46 (Rigaku, 2016)'
_computing_data_collection 'CrystalClear-SM Expert 2.1 b46 (Rigaku, 2016)'
_computing_data_reduction 'CrystalClear-SM Expert 2.1 b46 (Rigaku, 2016)'
_computing_structure_refinement 'SHELXL-2014/7 (Sheldrick, 2014)'
_diffrn_ambient_temperature 293(2)
_diffrn_detector_area_resol_mean 5.8140
_diffrn_measured_fraction_theta_full 0.996
_diffrn_measured_fraction_theta_max 0.996
_diffrn_measurement_device_type 'Rigaku Pilatus 200K'
_diffrn_measurement_method 'profile data from \w-scans'
_diffrn_radiation_type MoK\a
_diffrn_radiation_wavelength 0.71075
_diffrn_reflns_av_R_equivalents 0.0484
_diffrn_reflns_av_unetI/netI 0.0402
_diffrn_reflns_Laue_measured_fraction_full 0.996
_diffrn_reflns_Laue_measured_fraction_max 0.996
_diffrn_reflns_limit_h_max 8
_diffrn_reflns_limit_h_min -8
_diffrn_reflns_limit_k_max 12
_diffrn_reflns_limit_k_min -10
_diffrn_reflns_limit_l_max 28
_diffrn_reflns_limit_l_min -27
_diffrn_reflns_number 12634
_diffrn_reflns_point_group_measured_fraction_full 0.996
_diffrn_reflns_point_group_measured_fraction_max 0.996
_diffrn_reflns_theta_full 25.242
_diffrn_reflns_theta_max 25.480
_diffrn_reflns_theta_min 3.216
_diffrn_source 'Rotating Anode'
_exptl_absorpt_coefficient_mu 0.252
_exptl_absorpt_correction_T_max 1.000
_exptl_absorpt_correction_T_min 0.739
_exptl_absorpt_correction_type multi-scan
_exptl_crystal_colour Colorless
_exptl_crystal_density_diffrn 1.465
_exptl_crystal_description Prism
_exptl_crystal_F_000 832
_exptl_crystal_size_max 0.20
_exptl_crystal_size_mid 0.05
_exptl_crystal_size_min 0.02
_refine_diff_density_max 0.238
_refine_diff_density_min -0.299
_refine_diff_density_rms 0.047
_refine_ls_abs_structure_details
;
 Flack x determined using 1089 quotients [(I+)-(I-)]/[(I+)+(I-)]
 (Parsons, Flack and Wagner, Acta Cryst. B69 (2013) 249-259).
;
_refine_ls_abs_structure_Flack -0.04(3)
_refine_ls_extinction_method none
_refine_ls_goodness_of_fit_ref 0.968
_refine_ls_hydrogen_treatment constr
_refine_ls_matrix_type full
_refine_ls_number_parameters 253
_refine_ls_number_reflns 3397
_refine_ls_number_restraints 0
_refine_ls_restrained_S_all 0.968
_refine_ls_R_factor_all 0.0425
_refine_ls_R_factor_gt 0.0343
_refine_ls_shift/su_max 0.000
_refine_ls_shift/su_mean 0.000
_refine_ls_structure_factor_coef Fsqd
_refine_ls_weighting_details 'w=1/[\s^2^(Fo^2^)+(0.0484P)^2^] where P=(Fo^2^+2Fc^2^)/3'
_refine_ls_weighting_scheme calc
_refine_ls_wR_factor_gt 0.0772
_refine_ls_wR_factor_ref 0.0797
_reflns_Friedel_coverage 0.722
_reflns_Friedel_fraction_full 0.995
_reflns_Friedel_fraction_max 0.995
_reflns_number_gt 2884
_reflns_number_total 3397
_reflns_threshold_expression 'I > 2\s(I)'
_cod_data_source_file ja7b13433_si_006.cif
_cod_data_source_block 7Y18ca
_cod_depositor_comments
;
The following automatic conversions were performed:

'_exptl_absorpt_correction_type' value 'Multi-scan' changed to
'multi-scan' according to
/home/data/users/saulius/crontab/automatic-downloads/rss-feeds/ACS/lib/dictionaries/cif_core.dic
dictionary named 'cif_core.dic' version 2.4.2 from 2011-04-26.

Automatic conversion script
Id: cif_fix_values 4973 2017-02-22 13:04:09Z antanas 
;
_cod_database_code 4127139
_shelx_shelxl_version_number 2014/7
_shelx_space_group_comment
;
The symmetry employed for this shelxl refinement is uniquely defined
by the following loop, which should always be used as a source of
symmetry information in preference to the above space-group names.
They are only intended as comments.
;

loop_
_space_group_symop_operation_xyz
'x, y, z'
'-x+1/2, -y, z+1/2'
'x+1/2, -y+1/2, -z'
'-x, y+1/2, -z+1/2'

loop_
_atom_site_label
_atom_site_type_symbol
_atom_site_fract_x
_atom_site_fract_y
_atom_site_fract_z
_atom_site_U_iso_or_equiv
_atom_site_adp_type
_atom_site_occupancy
_atom_site_site_symmetry_order
_atom_site_calc_flag
_atom_site_refinement_flags_posn
_atom_site_refinement_flags_adp
Cl1 Cl 0.76750(10) 0.13506(7) 0.31436(4) 0.0499(2) Uani 1 1 d . .
F2 F -0.2142(2) 0.31016(18) 0.43544(8) 0.0501(5) Uani 1 1 d . .
F3 F 0.0014(2) 0.38052(18) 0.48885(7) 0.0512(5) Uani 1 1 d . .
F1 F -0.0805(3) 0.18934(18) 0.49489(8) 0.0590(6) Uani 1 1 d . .
O1 O 0.1514(3) 0.13644(19) 0.41665(9) 0.0429(5) Uani 1 1 d . .
N2 N 0.1480(3) 0.32998(19) 0.37612(9) 0.0276(5) Uani 1 1 d . .
N1 N 0.0618(3) 0.3873(2) 0.26652(9) 0.0325(5) Uani 1 1 d . .
C6 C 0.2747(4) 0.2955(2) 0.33243(10) 0.0269(6) Uani 1 1 d . .
C5 C 0.4428(4) 0.2385(2) 0.34480(12) 0.0307(6) Uani 1 1 d . .
H5 H 0.4753 0.2203 0.3820 0.037 Uiso 1 1 calc R U
C10 C -0.0314(4) 0.4480(2) 0.30906(12) 0.0330(6) Uani 1 1 d . .
C11 C 0.0595(4) 0.4539(2) 0.36601(12) 0.0320(6) Uani 1 1 d . .
H6 H -0.0339 0.4687 0.3952 0.038 Uiso 1 1 calc R U
C20 C 0.0937(4) 0.2421(3) 0.41414(12) 0.0301(6) Uani 1 1 d . .
C1 C 0.2311(4) 0.3262(2) 0.27633(11) 0.0302(6) Uani 1 1 d . .
C2 C 0.3528(4) 0.2993(3) 0.23290(12) 0.0360(7) Uani 1 1 d . .
H7 H 0.3243 0.3208 0.1957 0.043 Uiso 1 1 calc R U
C4 C 0.5598(4) 0.2097(3) 0.30043(12) 0.0339(7) Uani 1 1 d . .
C12 C 0.2038(4) 0.5586(2) 0.36835(11) 0.0337(6) Uani 1 1 d . .
H1 H 0.2986 0.5408 0.3406 0.040 Uiso 1 1 calc R U
H2 H 0.1454 0.6365 0.3575 0.040 Uiso 1 1 calc R U
C3 C 0.5176(4) 0.2400(3) 0.24518(12) 0.0387(7) Uani 1 1 d . .
H8 H 0.5994 0.2208 0.2162 0.046 Uiso 1 1 calc R U
C7 C -0.0351(4) 0.3998(3) 0.21630(12) 0.0424(8) Uani 1 1 d . .
H9 H -0.0021 0.3675 0.1811 0.051 Uiso 1 1 calc R U
C21 C -0.0511(4) 0.2819(3) 0.45876(12) 0.0381(7) Uani 1 1 d . .
C14 C 0.4376(4) 0.6779(3) 0.42587(11) 0.0372(7) Uani 1 1 d . .
C9 C -0.1868(4) 0.4991(3) 0.28632(15) 0.0440(8) Uani 1 1 d . .
H10 H -0.2752 0.5454 0.3056 0.053 Uiso 1 1 calc R U
C13 C 0.2941(5) 0.5762(3) 0.42579(12) 0.0426(8) Uani 1 1 d . .
H3 H 0.2003 0.5963 0.4536 0.051 Uiso 1 1 calc R U
H4 H 0.3511 0.4981 0.4372 0.051 Uiso 1 1 calc R U
C8 C -0.1882(4) 0.4687(3) 0.22820(15) 0.0485(8) Uani 1 1 d . .
H11 H -0.2784 0.4917 0.2023 0.058 Uiso 1 1 calc R U
C19 C 0.3920(5) 0.8017(3) 0.41600(13) 0.0465(8) Uani 1 1 d . .
H12 H 0.2697 0.8224 0.4094 0.056 Uiso 1 1 calc R U
C15 C 0.6227(5) 0.6507(3) 0.43563(15) 0.0497(8) Uani 1 1 d . .
H13 H 0.6585 0.5685 0.4422 0.060 Uiso 1 1 calc R U
C18 C 0.5221(6) 0.8949(3) 0.41571(13) 0.0580(10) Uani 1 1 d . .
H14 H 0.4874 0.9774 0.4092 0.070 Uiso 1 1 calc R U
C17 C 0.7053(6) 0.8657(4) 0.42508(13) 0.0588(10) Uani 1 1 d . .
H15 H 0.7945 0.9279 0.4242 0.071 Uiso 1 1 calc R U
C16 C 0.7533(5) 0.7446(4) 0.43562(15) 0.0607(10) Uani 1 1 d . .
H16 H 0.8756 0.7249 0.4429 0.073 Uiso 1 1 calc R U

loop_
_atom_site_aniso_label
_atom_site_aniso_U_11
_atom_site_aniso_U_22
_atom_site_aniso_U_33
_atom_site_aniso_U_23
_atom_site_aniso_U_13
_atom_site_aniso_U_12
Cl1 0.0267(4) 0.0445(4) 0.0786(6) -0.0047(4) 0.0096(4) 0.0079(3)
F2 0.0229(8) 0.0716(13) 0.0559(11) 0.0036(9) 0.0065(8) 0.0041(8)
F3 0.0476(11) 0.0655(12) 0.0404(9) -0.0116(9) 0.0112(9) -0.0051(10)
F1 0.0556(12) 0.0652(12) 0.0561(12) 0.0258(10) 0.0252(10) 0.0020(11)
O1 0.0392(11) 0.0351(12) 0.0543(13) 0.0152(10) 0.0084(10) 0.0041(10)
N2 0.0226(11) 0.0307(12) 0.0296(12) 0.0040(9) 0.0028(10) 0.0026(9)
N1 0.0278(12) 0.0360(13) 0.0335(12) 0.0070(10) -0.0046(10) -0.0052(10)
C6 0.0225(12) 0.0256(13) 0.0325(13) 0.0009(10) 0.0031(11) -0.0016(11)
C5 0.0248(13) 0.0296(14) 0.0375(15) -0.0006(11) 0.0005(12) 0.0000(12)
C10 0.0296(14) 0.0284(14) 0.0411(15) 0.0065(12) 0.0009(13) -0.0007(12)
C11 0.0292(14) 0.0311(14) 0.0358(15) 0.0051(11) 0.0047(12) 0.0045(12)
C20 0.0227(13) 0.0346(16) 0.0330(14) 0.0049(12) -0.0018(12) -0.0009(12)
C1 0.0265(14) 0.0298(14) 0.0344(14) -0.0006(10) 0.0014(12) -0.0069(12)
C2 0.0386(16) 0.0394(17) 0.0301(14) -0.0022(12) 0.0042(13) -0.0090(14)
C4 0.0228(13) 0.0277(15) 0.0512(18) -0.0056(12) 0.0070(13) -0.0023(11)
C12 0.0360(15) 0.0294(14) 0.0357(15) 0.0030(11) 0.0038(13) 0.0017(13)
C3 0.0348(16) 0.0390(16) 0.0425(17) -0.0094(13) 0.0149(14) -0.0070(14)
C7 0.0424(17) 0.0473(18) 0.0375(16) 0.0106(13) -0.0115(14) -0.0183(15)
C21 0.0304(15) 0.0467(17) 0.0374(15) 0.0071(13) 0.0046(13) 0.0012(14)
C14 0.0452(17) 0.0392(17) 0.0271(14) -0.0009(11) -0.0007(13) -0.0004(14)
C9 0.0303(16) 0.0397(17) 0.062(2) 0.0135(14) -0.0068(15) 0.0035(14)
C13 0.0501(19) 0.0422(17) 0.0354(16) 0.0051(12) -0.0013(15) -0.0072(15)
C8 0.0361(18) 0.049(2) 0.060(2) 0.0192(15) -0.0195(16) -0.0065(15)
C19 0.052(2) 0.0435(18) 0.0440(18) -0.0032(15) -0.0020(16) -0.0002(17)
C15 0.0478(19) 0.048(2) 0.053(2) -0.0074(16) -0.0045(16) 0.0063(17)
C18 0.093(3) 0.0410(19) 0.0397(17) -0.0001(14) -0.004(2) -0.014(2)
C17 0.075(3) 0.064(2) 0.0372(18) -0.0089(16) 0.0010(18) -0.029(2)
C16 0.045(2) 0.084(3) 0.053(2) -0.0158(19) 0.0003(18) -0.006(2)

loop_
_atom_type_symbol
_atom_type_description
_atom_type_scat_dispersion_real
_atom_type_scat_dispersion_imag
_atom_type_scat_source
C C 0.0033 0.0016 'International Tables Vol C Tables 4.2.6.8 and 6.1.1.4'
H H 0.0000 0.0000 'International Tables Vol C Tables 4.2.6.8 and 6.1.1.4'
N N 0.0061 0.0033 'International Tables Vol C Tables 4.2.6.8 and 6.1.1.4'
O O 0.0106 0.0060 'International Tables Vol C Tables 4.2.6.8 and 6.1.1.4'
F F 0.0171 0.0103 'International Tables Vol C Tables 4.2.6.8 and 6.1.1.4'
Cl Cl 0.1484 0.1585 'International Tables Vol C Tables 4.2.6.8 and 6.1.1.4'

loop_
_geom_angle_atom_site_label_1
_geom_angle_atom_site_label_2
_geom_angle_atom_site_label_3
_geom_angle
C20 N2 C6 118.9(2)
C20 N2 C11 126.5(2)
C6 N2 C11 113.1(2)
C10 N1 C7 109.1(2)
C10 N1 C1 121.9(2)
C7 N1 C1 128.9(3)
C5 C6 C1 119.9(2)
C5 C6 N2 121.8(2)
C1 C6 N2 118.3(2)
C4 C5 C6 118.5(3)
C4 C5 H5 120.7
C6 C5 H5 120.7
C9 C10 N1 108.1(3)
C9 C10 C11 134.4(3)
N1 C10 C11 117.2(2)
N2 C11 C10 107.2(2)
N2 C11 C12 110.3(2)
C10 C11 C12 111.4(2)
N2 C11 H6 109.3
C10 C11 H6 109.3
C12 C11 H6 109.3
O1 C20 N2 125.4(3)
O1 C20 C21 117.4(2)
N2 C20 C21 117.1(2)
C2 C1 C6 120.3(3)
C2 C1 N1 122.2(2)
C6 C1 N1 117.5(2)
C1 C2 C3 119.6(3)
C1 C2 H7 120.2
C3 C2 H7 120.2
C3 C4 C5 121.7(3)
C3 C4 Cl1 118.7(2)
C5 C4 Cl1 119.6(2)
C13 C12 C11 114.7(2)
C13 C12 H1 108.6
C11 C12 H1 108.6
C13 C12 H2 108.6
C11 C12 H2 108.6
H1 C12 H2 107.6
C4 C3 C2 119.9(3)
C4 C3 H8 120.1
C2 C3 H8 120.1
C8 C7 N1 107.0(3)
C8 C7 H9 126.5
N1 C7 H9 126.5
F1 C21 F3 107.3(2)
F1 C21 F2 106.8(2)
F3 C21 F2 107.1(3)
F1 C21 C20 110.0(2)
F3 C21 C20 112.7(2)
F2 C21 C20 112.6(2)
C19 C14 C15 117.3(3)
C19 C14 C13 121.6(3)
C15 C14 C13 121.1(3)
C10 C9 C8 107.2(3)
C10 C9 H10 126.4
C8 C9 H10 126.4
C14 C13 C12 113.0(2)
C14 C13 H3 109.0
C12 C13 H3 109.0
C14 C13 H4 109.0
C12 C13 H4 109.0
H3 C13 H4 107.8
C7 C8 C9 108.6(3)
C7 C8 H11 125.7
C9 C8 H11 125.7
C18 C19 C14 122.0(3)
C18 C19 H12 119.0
C14 C19 H12 119.0
C16 C15 C14 120.7(3)
C16 C15 H13 119.6
C14 C15 H13 119.6
C19 C18 C17 119.8(3)
C19 C18 H14 120.1
C17 C18 H14 120.1
C16 C17 C18 119.3(4)
C16 C17 H15 120.4
C18 C17 H15 120.4
C17 C16 C15 120.9(4)
C17 C16 H16 119.5
C15 C16 H16 119.5

loop_
_geom_bond_atom_site_label_1
_geom_bond_atom_site_label_2
_geom_bond_distance
Cl1 C4 1.740(3)
F2 C21 1.342(3)
F3 C21 1.328(4)
F1 C21 1.324(3)
O1 C20 1.208(3)
N2 C20 1.358(3)
N2 C6 1.431(3)
N2 C11 1.494(3)
N1 C10 1.374(4)
N1 C7 1.385(3)
N1 C1 1.413(3)
C6 C5 1.397(4)
C6 C1 1.399(4)
C5 C4 1.383(4)
C5 H5 0.9300
C10 C9 1.366(4)
C10 C11 1.498(4)
C11 C12 1.536(4)
C11 H6 0.9800
C20 C21 1.549(4)
C1 C2 1.384(4)
C2 C3 1.386(4)
C2 H7 0.9300
C4 C3 1.377(4)
C12 C13 1.517(4)
C12 H1 0.9700
C12 H2 0.9700
C3 H8 0.9300
C7 C8 1.364(5)
C7 H9 0.9300
C14 C19 1.386(4)
C14 C15 1.397(4)
C14 C13 1.509(4)
C9 C8 1.409(5)
C9 H10 0.9300
C13 H3 0.9700
C13 H4 0.9700
C8 H11 0.9300
C19 C18 1.375(5)
C19 H12 0.9300
C15 C16 1.383(5)
C15 H13 0.9300
C18 C17 1.387(6)
C18 H14 0.9300
C17 C16 1.365(5)
C17 H15 0.9300
C16 H16 0.9300

loop_
_geom_torsion_atom_site_label_1
_geom_torsion_atom_site_label_2
_geom_torsion_atom_site_label_3
_geom_torsion_atom_site_label_4
_geom_torsion
C20 N2 C6 C5 -53.7(3)
C11 N2 C6 C5 139.2(2)
C20 N2 C6 C1 129.6(3)
C11 N2 C6 C1 -37.5(3)
C1 C6 C5 C4 -2.3(4)
N2 C6 C5 C4 -178.9(2)
C7 N1 C10 C9 0.0(3)
C1 N1 C10 C9 178.9(2)
C7 N1 C10 C11 -175.2(2)
C1 N1 C10 C11 3.8(4)
C20 N2 C11 C10 -109.7(3)
C6 N2 C11 C10 56.3(3)
C20 N2 C11 C12 128.9(3)
C6 N2 C11 C12 -65.2(3)
C9 C10 C11 N2 146.4(3)
N1 C10 C11 N2 -40.0(3)
C9 C10 C11 C12 -92.8(4)
N1 C10 C11 C12 80.8(3)
C6 N2 C20 O1 4.5(4)
C11 N2 C20 O1 169.7(3)
C6 N2 C20 C21 -176.9(2)
C11 N2 C20 C21 -11.7(4)
C5 C6 C1 C2 0.7(4)
N2 C6 C1 C2 177.4(2)
C5 C6 C1 N1 -178.0(2)
N2 C6 C1 N1 -1.3(4)
C10 N1 C1 C2 -159.5(3)
C7 N1 C1 C2 19.3(4)
C10 N1 C1 C6 19.2(4)
C7 N1 C1 C6 -162.1(3)
C6 C1 C2 C3 0.9(4)
N1 C1 C2 C3 179.5(2)
C6 C5 C4 C3 2.5(4)
C6 C5 C4 Cl1 -178.38(19)
N2 C11 C12 C13 -64.7(3)
C10 C11 C12 C13 176.4(2)
C5 C4 C3 C2 -1.0(4)
Cl1 C4 C3 C2 179.9(2)
C1 C2 C3 C4 -0.7(4)
C10 N1 C7 C8 0.1(3)
C1 N1 C7 C8 -178.8(2)
O1 C20 C21 F1 2.9(4)
N2 C20 C21 F1 -175.8(2)
O1 C20 C21 F3 122.5(3)
N2 C20 C21 F3 -56.2(3)
O1 C20 C21 F2 -116.1(3)
N2 C20 C21 F2 65.2(3)
N1 C10 C9 C8 0.0(3)
C11 C10 C9 C8 173.9(3)
C19 C14 C13 C12 64.3(4)
C15 C14 C13 C12 -115.3(3)
C11 C12 C13 C14 178.8(2)
N1 C7 C8 C9 -0.1(3)
C10 C9 C8 C7 0.1(3)
C15 C14 C19 C18 0.0(4)
C13 C14 C19 C18 -179.6(3)
C19 C14 C15 C16 0.3(5)
C13 C14 C15 C16 180.0(3)
C14 C19 C18 C17 0.5(5)
C19 C18 C17 C16 -1.3(5)
C18 C17 C16 C15 1.7(5)
C14 C15 C16 C17 -1.2(5)
